data_4107330
loop_
_publ_author_name
'Hyungphil Chun'

_publ_contact_author
;
 Prof. Dr. Hyungphil Chun
 Department of Applied Chemistry
 College of Science and Technology
 Hanyang University
 1271 Sa-1 dong, Ansan 426-791
 Republic of Korea
;
_publ_contact_author_email hchun@hanyang.ac.kr
_publ_section_title
;
 Low-Level Self-Assembly of Open Framework Based on Three Different
 Polyhedra: Metal-Organic Analogue of Face-Centered Cubic Dodecaboride
;
_journal_name_full 'Journal of the American Chemical Society'
_journal_page_first 800
_journal_page_last 801
_journal_paper_doi 10.1021/ja0776778
_journal_volume 130
_journal_year 2008
_chemical_formula_moiety '[Zn4(mip)4(dabco)(OH2)2]'
_chemical_formula_sum 'C42 H40 N2 O18 Zn4'
_chemical_formula_weight 1122.24
_chemical_name_systematic
; 
 ? 
;
_space_group_IT_number 225
_symmetry_cell_setting cubic
_symmetry_space_group_name_Hall '-F 4 2 3'
_symmetry_space_group_name_H-M 'F m -3 m'
_atom_sites_solution_hydrogens geom
_atom_sites_solution_primary direct
_atom_sites_solution_secondary difmap
_audit_creation_method SHELXL-97
_cell_angle_alpha 90.00
_cell_angle_beta 90.00
_cell_angle_gamma 90.00
_cell_formula_units_Z 24
_cell_length_a 39.938(6)
_cell_length_b 39.938(6)
_cell_length_c 39.938(6)
_cell_measurement_temperature 173(2)
_cell_volume 63703(17)
_computing_cell_refinement 'Bruker SAINT'
_computing_data_collection 'Bruker SMART'
_computing_data_reduction 'Bruker SAINT'
_computing_molecular_graphics DIAMOND
_computing_publication_material WORD
_computing_structure_refinement 'SHELXL-97 (Sheldrick, 1997)'
_computing_structure_solution 'SHELXS-97 (Sheldrick, 1990)'
_diffrn_ambient_temperature 173(2)
_diffrn_measured_fraction_theta_full 0.998
_diffrn_measured_fraction_theta_max 0.998
_diffrn_measurement_device_type 'SMART CCD'
_diffrn_measurement_method 'omega scan'
_diffrn_radiation_monochromator graphite
_diffrn_radiation_source 'fine-focus sealed tube'
_diffrn_radiation_type MoK\a
_diffrn_radiation_wavelength 0.71073
_diffrn_reflns_av_R_equivalents 0.0993
_diffrn_reflns_av_sigmaI/netI 0.0255
_diffrn_reflns_limit_h_max 32
_diffrn_reflns_limit_h_min -47
_diffrn_reflns_limit_k_max 42
_diffrn_reflns_limit_k_min -47
_diffrn_reflns_limit_l_max 46
_diffrn_reflns_limit_l_min -47
_diffrn_reflns_number 78065
_diffrn_reflns_theta_full 24.98
_diffrn_reflns_theta_max 24.98
_diffrn_reflns_theta_min 1.44
_exptl_absorpt_coefficient_mu 0.926
_exptl_absorpt_correction_T_max 0.8016
_exptl_absorpt_correction_T_min 0.6808
_exptl_absorpt_correction_type semi-empirical
_exptl_absorpt_process_details 'Bruker SADABS'
_exptl_crystal_colour colorless
_exptl_crystal_density_diffrn 0.702
_exptl_crystal_description 'cut octahedron'
_exptl_crystal_F_000 13680
_exptl_crystal_size_max 0.45
_exptl_crystal_size_mid 0.30
_exptl_crystal_size_min 0.25
_platon_squeeze_details ' ?'
_refine_diff_density_max 1.258
_refine_diff_density_min -2.791
_refine_diff_density_rms 0.109
_refine_ls_extinction_method none
_refine_ls_goodness_of_fit_ref 1.180
_refine_ls_hydrogen_treatment mixed
_refine_ls_matrix_type full
_refine_ls_number_parameters 104
_refine_ls_number_reflns 2774
_refine_ls_number_restraints 42
_refine_ls_restrained_S_all 1.182
_refine_ls_R_factor_all 0.1035
_refine_ls_R_factor_gt 0.0892
_refine_ls_shift/su_max 0.000
_refine_ls_shift/su_mean 0.000
_refine_ls_structure_factor_coef Fsqd
_refine_ls_weighting_details 'calc w=1/[\s^2^(Fo^2^)+(0.1208P)^2^+478.8544P] where P=(Fo^2^+2Fc^2^)/3'
_refine_ls_weighting_scheme calc
_refine_ls_wR_factor_gt 0.2092
_refine_ls_wR_factor_ref 0.2195
_reflns_number_gt 2449
_reflns_number_total 2774
_reflns_threshold_expression >2sigma(I)
_cod_data_source_file ja0776778-file004.cif
_cod_data_source_block 1
_cod_original_cell_volume 63705(15)
_cod_database_code 4107330

loop_
_symmetry_equiv_pos_as_xyz
'x, y, z'
'-x, -y, z'
'-x, y, -z'
'x, -y, -z'
'z, x, y'
'z, -x, -y'
'-z, -x, y'
'-z, x, -y'
'y, z, x'
'-y, z, -x'
'y, -z, -x'
'-y, -z, x'
'y, x, -z'
'-y, -x, -z'
'y, -x, z'
'-y, x, z'
'x, z, -y'
'-x, z, y'
'-x, -z, -y'
'x, -z, y'
'z, y, -x'
'z, -y, x'
'-z, y, x'
'-z, -y, -x'
'x, y+1/2, z+1/2'
'-x, -y+1/2, z+1/2'
'-x, y+1/2, -z+1/2'
'x, -y+1/2, -z+1/2'
'z, x+1/2, y+1/2'
'z, -x+1/2, -y+1/2'
'-z, -x+1/2, y+1/2'
'-z, x+1/2, -y+1/2'
'y, z+1/2, x+1/2'
'-y, z+1/2, -x+1/2'
'y, -z+1/2, -x+1/2'
'-y, -z+1/2, x+1/2'
'y, x+1/2, -z+1/2'
'-y, -x+1/2, -z+1/2'
'y, -x+1/2, z+1/2'
'-y, x+1/2, z+1/2'
'x, z+1/2, -y+1/2'
'-x, z+1/2, y+1/2'
'-x, -z+1/2, -y+1/2'
'x, -z+1/2, y+1/2'
'z, y+1/2, -x+1/2'
'z, -y+1/2, x+1/2'
'-z, y+1/2, x+1/2'
'-z, -y+1/2, -x+1/2'
'x+1/2, y, z+1/2'
'-x+1/2, -y, z+1/2'
'-x+1/2, y, -z+1/2'
'x+1/2, -y, -z+1/2'
'z+1/2, x, y+1/2'
'z+1/2, -x, -y+1/2'
'-z+1/2, -x, y+1/2'
'-z+1/2, x, -y+1/2'
'y+1/2, z, x+1/2'
'-y+1/2, z, -x+1/2'
'y+1/2, -z, -x+1/2'
'-y+1/2, -z, x+1/2'
'y+1/2, x, -z+1/2'
'-y+1/2, -x, -z+1/2'
'y+1/2, -x, z+1/2'
'-y+1/2, x, z+1/2'
'x+1/2, z, -y+1/2'
'-x+1/2, z, y+1/2'
'-x+1/2, -z, -y+1/2'
'x+1/2, -z, y+1/2'
'z+1/2, y, -x+1/2'
'z+1/2, -y, x+1/2'
'-z+1/2, y, x+1/2'
'-z+1/2, -y, -x+1/2'
'x+1/2, y+1/2, z'
'-x+1/2, -y+1/2, z'
'-x+1/2, y+1/2, -z'
'x+1/2, -y+1/2, -z'
'z+1/2, x+1/2, y'
'z+1/2, -x+1/2, -y'
'-z+1/2, -x+1/2, y'
'-z+1/2, x+1/2, -y'
'y+1/2, z+1/2, x'
'-y+1/2, z+1/2, -x'
'y+1/2, -z+1/2, -x'
'-y+1/2, -z+1/2, x'
'y+1/2, x+1/2, -z'
'-y+1/2, -x+1/2, -z'
'y+1/2, -x+1/2, z'
'-y+1/2, x+1/2, z'
'x+1/2, z+1/2, -y'
'-x+1/2, z+1/2, y'
'-x+1/2, -z+1/2, -y'
'x+1/2, -z+1/2, y'
'z+1/2, y+1/2, -x'
'z+1/2, -y+1/2, x'
'-z+1/2, y+1/2, x'
'-z+1/2, -y+1/2, -x'
'-x, -y, -z'
'x, y, -z'
'x, -y, z'
'-x, y, z'
'-z, -x, -y'
'-z, x, y'
'z, x, -y'
'z, -x, y'
'-y, -z, -x'
'y, -z, x'
'-y, z, x'
'y, z, -x'
'-y, -x, z'
'y, x, z'
'-y, x, -z'
'y, -x, -z'
'-x, -z, y'
'x, -z, -y'
'x, z, y'
'-x, z, -y'
'-z, -y, x'
'-z, y, -x'
'z, -y, -x'
'z, y, x'
'-x, -y+1/2, -z+1/2'
'x, y+1/2, -z+1/2'
'x, -y+1/2, z+1/2'
'-x, y+1/2, z+1/2'
'-z, -x+1/2, -y+1/2'
'-z, x+1/2, y+1/2'
'z, x+1/2, -y+1/2'
'z, -x+1/2, y+1/2'
'-y, -z+1/2, -x+1/2'
'y, -z+1/2, x+1/2'
'-y, z+1/2, x+1/2'
'y, z+1/2, -x+1/2'
'-y, -x+1/2, z+1/2'
'y, x+1/2, z+1/2'
'-y, x+1/2, -z+1/2'
'y, -x+1/2, -z+1/2'
'-x, -z+1/2, y+1/2'
'x, -z+1/2, -y+1/2'
'x, z+1/2, y+1/2'
'-x, z+1/2, -y+1/2'
'-z, -y+1/2, x+1/2'
'-z, y+1/2, -x+1/2'
'z, -y+1/2, -x+1/2'
'z, y+1/2, x+1/2'
'-x+1/2, -y, -z+1/2'
'x+1/2, y, -z+1/2'
'x+1/2, -y, z+1/2'
'-x+1/2, y, z+1/2'
'-z+1/2, -x, -y+1/2'
'-z+1/2, x, y+1/2'
'z+1/2, x, -y+1/2'
'z+1/2, -x, y+1/2'
'-y+1/2, -z, -x+1/2'
'y+1/2, -z, x+1/2'
'-y+1/2, z, x+1/2'
'y+1/2, z, -x+1/2'
'-y+1/2, -x, z+1/2'
'y+1/2, x, z+1/2'
'-y+1/2, x, -z+1/2'
'y+1/2, -x, -z+1/2'
'-x+1/2, -z, y+1/2'
'x+1/2, -z, -y+1/2'
'x+1/2, z, y+1/2'
'-x+1/2, z, -y+1/2'
'-z+1/2, -y, x+1/2'
'-z+1/2, y, -x+1/2'
'z+1/2, -y, -x+1/2'
'z+1/2, y, x+1/2'
'-x+1/2, -y+1/2, -z'
'x+1/2, y+1/2, -z'
'x+1/2, -y+1/2, z'
'-x+1/2, y+1/2, z'
'-z+1/2, -x+1/2, -y'
'-z+1/2, x+1/2, y'
'z+1/2, x+1/2, -y'
'z+1/2, -x+1/2, y'
'-y+1/2, -z+1/2, -x'
'y+1/2, -z+1/2, x'
'-y+1/2, z+1/2, x'
'y+1/2, z+1/2, -x'
'-y+1/2, -x+1/2, z'
'y+1/2, x+1/2, z'
'-y+1/2, x+1/2, -z'
'y+1/2, -x+1/2, -z'
'-x+1/2, -z+1/2, y'
'x+1/2, -z+1/2, -y'
'x+1/2, z+1/2, y'
'-x+1/2, z+1/2, -y'
'-z+1/2, -y+1/2, x'
'-z+1/2, y+1/2, -x'
'z+1/2, -y+1/2, -x'
'z+1/2, y+1/2, x'

loop_
_atom_site_label
_atom_site_type_symbol
_atom_site_fract_x
_atom_site_fract_y
_atom_site_fract_z
_atom_site_U_iso_or_equiv
_atom_site_adp_type
_atom_site_occupancy
_atom_site_symmetry_multiplicity
_atom_site_calc_flag
_atom_site_refinement_flags
_atom_site_disorder_assembly
_atom_site_disorder_group
Zn1 Zn -0.139555(16) 0.0000 0.639555(16) 0.0260(3) Uani 1 4 d S . .
Zn2 Zn -0.191294(16) 0.0000 0.691294(16) 0.0271(4) Uani 1 4 d S . .
N1 N -0.22772(11) 0.0000 0.72772(11) 0.0212(14) Uani 1 4 d SU . .
O1 O -0.12126(9) 0.03550(9) 0.67106(10) 0.0480(10) Uani 1 1 d . . .
O2 O -0.21006(12) -0.03549(12) 0.66070(11) 0.0738(15) Uani 1 1 d . . .
O3 O -0.10440(15) 0.0000 0.60440(15) 0.116(5) Uani 1 4 d S . .
C1 C -0.13423(13) 0.04617(14) 0.69797(14) 0.0431(13) Uani 1 1 d . . .
C2 C -0.11762(13) 0.07474(13) 0.71471(15) 0.0467(14) Uani 1 1 d . . .
C3 C -0.08973(13) 0.08973(13) 0.69952(19) 0.0387(16) Uani 1 2 d S . .
H3 H -0.0811 0.0811 0.6791 0.046 Uiso 1 2 calc SR . .
C4 C -0.12945(18) 0.08664(18) 0.74486(19) 0.076(2) Uani 1 1 d . A .
H4 H -0.1480 0.0760 0.7552 0.091 Uiso 1 1 calc R . .
C5 C -0.1144(2) 0.1144(2) 0.7604(3) 0.091(4) Uani 1 2 d S . .
C6A C -0.1329(4) 0.1329(4) 0.7890(6) 0.071(5) Uani 0.50 2 d SPU A 1
H6A1 H -0.1490 0.1487 0.7794 0.107 Uiso 0.50 2 calc SPR A 1
H6A2 H -0.1166 0.1450 0.8027 0.107 Uiso 0.25 1 calc PR A 1
H6A3 H -0.1447 0.1165 0.8029 0.107 Uiso 0.25 1 calc PR A 1
C6B C -0.1205(4) 0.1205(4) 0.7992(6) 0.077(5) Uani 0.50 2 d SPU A 2
H6B1 H -0.1446 0.1215 0.8036 0.115 Uiso 0.25 1 calc PR A 2
H6B2 H -0.1101 0.1417 0.8059 0.115 Uiso 0.25 1 calc PR A 2
H6B3 H -0.1106 0.1021 0.8121 0.115 Uiso 0.25 1 calc PR A 2
C1N C -0.2439(3) -0.0332(3) 0.7288(3) 0.043(3) Uani 0.38 1 d PU B 1
H1N1 H -0.2270 -0.0506 0.7338 0.051 Uiso 0.38 1 calc PR B 1
H1N2 H -0.2541 -0.0383 0.7068 0.051 Uiso 0.38 1 calc PR B 1
C2N C -0.2583(3) -0.0132(3) 0.7146(3) 0.042(3) Uani 0.38 1 d PU B 2
H2N1 H -0.2546 -0.0363 0.7066 0.050 Uiso 0.38 1 calc PR B 2
H2N2 H -0.2657 0.0006 0.6954 0.050 Uiso 0.75 2 calc SPR B 2

loop_
_atom_site_aniso_label
_atom_site_aniso_U_11
_atom_site_aniso_U_22
_atom_site_aniso_U_33
_atom_site_aniso_U_23
_atom_site_aniso_U_13
_atom_site_aniso_U_12
Zn1 0.0274(4) 0.0233(6) 0.0274(4) 0.000 0.0186(4) 0.000
Zn2 0.0281(4) 0.0251(6) 0.0281(4) 0.000 0.0209(4) 0.000
N1 0.0207(15) 0.022(2) 0.0207(15) 0.000 0.0069(17) 0.000
O1 0.043(2) 0.043(2) 0.058(2) -0.0159(18) 0.0157(18) -0.0251(17)
O2 0.079(3) 0.085(3) 0.057(3) -0.049(2) 0.037(2) -0.028(3)
O3 0.072(5) 0.205(15) 0.072(5) 0.000 0.052(6) 0.000
C1 0.039(3) 0.037(3) 0.053(3) 0.007(2) 0.005(3) -0.010(2)
C2 0.037(3) 0.045(3) 0.058(4) -0.012(3) 0.019(3) -0.018(2)
C3 0.036(2) 0.036(2) 0.044(4) -0.006(2) 0.006(2) -0.008(3)
C4 0.075(5) 0.077(5) 0.077(5) -0.023(4) 0.035(4) -0.037(4)
C5 0.104(6) 0.104(6) 0.066(7) -0.042(5) 0.042(5) -0.047(7)
C6A 0.074(6) 0.074(6) 0.064(8) -0.007(5) 0.007(5) 0.002(7)
C6B 0.079(6) 0.079(6) 0.072(8) -0.011(5) 0.011(5) -0.001(7)
C1N 0.041(4) 0.046(4) 0.042(4) -0.007(3) 0.015(3) -0.009(3)
C2N 0.037(4) 0.048(4) 0.040(4) -0.011(3) 0.014(3) -0.009(3)

loop_
_atom_type_symbol
_atom_type_description
_atom_type_scat_dispersion_real
_atom_type_scat_dispersion_imag
_atom_type_scat_source
C C 0.0033 0.0016 'International Tables Vol C Tables 4.2.6.8 and 6.1.1.4'
H H 0.0000 0.0000 'International Tables Vol C Tables 4.2.6.8 and 6.1.1.4'
N N 0.0061 0.0033 'International Tables Vol C Tables 4.2.6.8 and 6.1.1.4'
O O 0.0106 0.0060 'International Tables Vol C Tables 4.2.6.8 and 6.1.1.4'
Zn Zn 0.2839 1.4301 'International Tables Vol C Tables 4.2.6.8 and 6.1.1.4'

loop_
_geom_angle_atom_site_label_1
_geom_angle_atom_site_label_2
_geom_angle_atom_site_label_3
_geom_angle
_geom_angle_site_symmetry_1
_geom_angle_site_symmetry_3
O3 Zn1 O1 100.58(10) . .
O3 Zn1 O1 100.58(10) . 166
O1 Zn1 O1 87.6(2) . 166
O3 Zn1 O1 100.58(10) . 72
O1 Zn1 O1 158.8(2) . 72
O1 Zn1 O1 88.5(2) 166 72
O3 Zn1 O1 100.58(10) . 99
O1 Zn1 O1 88.5(2) . 99
O1 Zn1 O1 158.8(2) 166 99
O1 Zn1 O1 87.6(2) 72 99
O3 Zn1 Zn2 180.0(3) . .
O1 Zn1 Zn2 79.42(10) . .
O1 Zn1 Zn2 79.42(10) 166 .
O1 Zn1 Zn2 79.42(10) 72 .
O1 Zn1 Zn2 79.42(10) 99 .
O2 Zn2 O2 87.5(3) 99 72
O2 Zn2 O2 89.4(3) 99 .
O2 Zn2 O2 160.9(2) 72 .
O2 Zn2 O2 160.9(2) 99 166
O2 Zn2 O2 89.4(3) 72 166
O2 Zn2 O2 87.5(3) . 166
O2 Zn2 N1 99.54(12) 99 .
O2 Zn2 N1 99.54(12) 72 .
O2 Zn2 N1 99.54(12) . .
O2 Zn2 N1 99.54(12) 166 .
O2 Zn2 Zn1 80.46(12) 99 .
O2 Zn2 Zn1 80.46(12) 72 .
O2 Zn2 Zn1 80.46(12) . .
O2 Zn2 Zn1 80.46(12) 166 .
N1 Zn2 Zn1 180.00(18) . .
C2N N1 C2N 43.2(11) 72 166
C2N N1 C2N 139.5(11) 72 .
C2N N1 C2N 119.3(12) 166 .
C2N N1 C2N 119.3(12) 72 99
C2N N1 C2N 139.5(11) 166 99
C2N N1 C2N 43.2(11) . 99
C2N N1 C1N 78.8(8) 72 99
C2N N1 C1N 117.8(7) 166 99
C2N N1 C1N 88.1(8) . 99
C2N N1 C1N 46.0(7) 99 99
C2N N1 C1N 46.0(7) 72 72
C2N N1 C1N 88.1(8) 166 72
C2N N1 C1N 117.8(7) . 72
C2N N1 C1N 78.8(8) 99 72
C1N N1 C1N 33.6(11) 99 72
C2N N1 C1N 117.8(7) 72 .
C2N N1 C1N 78.8(8) 166 .
C2N N1 C1N 46.0(7) . .
C2N N1 C1N 88.1(8) 99 .
C1N N1 C1N 127.9(11) 99 .
C1N N1 C1N 141.4(10) 72 .
C2N N1 C1N 88.1(8) 72 166
C2N N1 C1N 46.0(7) 166 166
C2N N1 C1N 78.8(8) . 166
C2N N1 C1N 117.8(7) 99 166
C1N N1 C1N 141.4(10) 99 166
C1N N1 C1N 127.9(11) 72 166
C1N N1 C1N 33.6(11) . 166
C2N N1 Zn2 110.2(6) 72 .
C2N N1 Zn2 110.2(6) 166 .
C2N N1 Zn2 110.2(6) . .
C2N N1 Zn2 110.2(6) 99 .
C1N N1 Zn2 109.3(5) 99 .
C1N N1 Zn2 109.3(5) 72 .
C1N N1 Zn2 109.3(5) . .
C1N N1 Zn2 109.3(5) 166 .
C1 O1 Zn1 127.8(3) . .
C1 O2 Zn2 127.9(4) 72 .
O2 C1 O1 124.3(5) 72 .
O2 C1 C2 118.2(5) 72 .
O1 C1 C2 117.3(4) . .
C4 C2 C3 120.2(5) . .
C4 C2 C1 120.5(5) . .
C3 C2 C1 119.3(5) . .
C2 C3 C2 119.4(7) . 109
C2 C4 C5 120.7(6) . .
C4 C5 C4 118.7(9) 109 .
C4 C5 C6A 119.8(5) 109 .
C4 C5 C6A 119.8(5) . .
C4 C5 C6B 119.1(5) 109 .
C4 C5 C6B 119.1(5) . .
C6A C5 C6B 29.8(11) . .
N1 C1N C1N 109.3(5) . 120_456
N1 C2N C2N 110.2(5) . 120_456

loop_
_geom_bond_atom_site_label_1
_geom_bond_atom_site_label_2
_geom_bond_distance
_geom_bond_site_symmetry_2
Zn1 O3 1.986(9) .
Zn1 O1 2.032(3) .
Zn1 O1 2.032(3) 166
Zn1 O1 2.032(3) 72
Zn1 O1 2.032(3) 99
Zn1 Zn2 2.9223(13) .
Zn2 O2 2.016(4) 99
Zn2 O2 2.016(4) 72
Zn2 O2 2.016(4) .
Zn2 O2 2.016(4) 166
Zn2 N1 2.057(6) .
N1 C2N 1.428(13) 72
N1 C2N 1.428(13) 166
N1 C2N 1.428(13) .
N1 C2N 1.428(13) 99
N1 C1N 1.476(12) 99
N1 C1N 1.476(12) 72
N1 C1N 1.476(12) .
N1 C1N 1.476(12) 166
O1 C1 1.267(6) .
O2 C1 1.238(6) 72
C1 O2 1.238(6) 72
C1 C2 1.480(7) .
C2 C4 1.378(8) .
C2 C3 1.403(6) .
C3 C2 1.403(6) 109
C4 C5 1.405(8) .
C5 C4 1.405(8) 109
C5 C6A 1.55(2) .
C5 C6B 1.59(2) .
C1N C1N 1.54(2) 120_456
C2N C2N 1.53(2) 120_456

loop_
_platon_squeeze_void_nr
_platon_squeeze_void_average_x
_platon_squeeze_void_average_y
_platon_squeeze_void_average_z
_platon_squeeze_void_volume
_platon_squeeze_void_count_electrons
1 -0.005 -0.011 -0.006 42488.7 8161.5
